data_4319025
loop_
_publ_author_name
'Masaaki Okazaki'
'Takeo Ohtani'
'Masato Takano'
'Hiroshi Ogino'

_publ_section_title
;
 Synthesis and Structures of One- and Two-Electron Oxidized Forms of
 Bis(acetylene)tetrairon Clusters Cp'4Fe4(HCCH)2 (Cp' = Cp,\h5-C5H4Me)
;
_journal_name_full 'Inorganic Chemistry'
_journal_page_first 6726
_journal_page_last 6730
_journal_paper_doi 10.1021/ic025763x
_journal_volume 41
_journal_year 2002
_chemical_formula_sum 'C24 H24 B F4 Fe4'
_chemical_formula_weight 622.65
_space_group_IT_number 60
_symmetry_cell_setting orthorhombic
_symmetry_Int_Tables_number 60
_symmetry_space_group_name_Hall '-P 2n 2ab'
_symmetry_space_group_name_H-M 'P b c n'
_audit_creation_date 'Tue Jul 28 22:20:34 1998'
_audit_creation_method 'from TEXRAY.INF file'
_cell_angle_alpha 90
_cell_angle_beta 90
_cell_angle_gamma 90
_cell_formula_units_Z 4
_cell_length_a 11.975(7)
_cell_length_b 16.442(7)
_cell_length_c 11.655(7)
_cell_measurement_reflns_used 25
_cell_measurement_temperature 293.2
_cell_measurement_theta_max 14.7
_cell_measurement_theta_min 13.2
_cell_volume 2295(2)
_computing_cell_refinement 'MSC/AFC Diffractometer Control'
_computing_data_collection 'MSC/AFC Diffractometer Control'
_computing_data_reduction teXsan
_computing_publication_material teXsan
_computing_structure_refinement teXsan
_computing_structure_solution 'DIRDIF92 (PATTY)'
_diffrn_ambient_temperature 293.2
_diffrn_measurement_device_type 'Rigaku AFC6S'
_diffrn_measurement_method \w-2\q
_diffrn_orient_matrix_UB_11 -0.04240
_diffrn_orient_matrix_UB_12 0.03875
_diffrn_orient_matrix_UB_13 -0.04975
_diffrn_orient_matrix_UB_21 -0.06314
_diffrn_orient_matrix_UB_22 -0.03967
_diffrn_orient_matrix_UB_23 -0.00467
_diffrn_orient_matrix_UB_31 -0.03448
_diffrn_orient_matrix_UB_32 0.02499
_diffrn_orient_matrix_UB_33 0.06975
_diffrn_radiation_detector 'scintillation counter'
_diffrn_radiation_monochromator graphite
_diffrn_radiation_source 'Rigaku sealed tube'
_diffrn_radiation_type 'Mo K\a'
_diffrn_radiation_wavelength 0.7107
_diffrn_reflns_av_R_equivalents 0.000
_diffrn_reflns_av_sigmaI/netI 0.101
_diffrn_reflns_limit_h_max 15
_diffrn_reflns_limit_h_min 0
_diffrn_reflns_limit_k_max 21
_diffrn_reflns_limit_k_min 0
_diffrn_reflns_limit_l_max 15
_diffrn_reflns_limit_l_min 0
_diffrn_reflns_number 2648
_diffrn_reflns_reduction_process 'Lp corrections applied'
_diffrn_reflns_theta_max 27.52
_diffrn_reflns_theta_min 1.70
_diffrn_standards_decay_% -0.51
_diffrn_standards_interval_count 150
_diffrn_standards_number 3
_exptl_absorpt_coefficient_mu 2.519
_exptl_absorpt_correction_T_max 0.999
_exptl_absorpt_correction_T_min 0.884
_exptl_absorpt_correction_type psi-scan
_exptl_absorpt_process_details '(North, Phillips & Mathews, 1968)'
_exptl_crystal_colour brown
_exptl_crystal_density_diffrn 1.802
_exptl_crystal_density_method 'not measured'
_exptl_crystal_description prismatic
_exptl_crystal_F_000 1252.00
_exptl_crystal_size_max 0.400
_exptl_crystal_size_mid 0.300
_exptl_crystal_size_min 0.300
_refine_diff_density_max 0.72
_refine_diff_density_min -0.50
_refine_ls_extinction_method none
_refine_ls_goodness_of_fit_ref 1.198
_refine_ls_matrix_type full
_refine_ls_number_constraints 0
_refine_ls_number_parameters 158
_refine_ls_number_reflns 1284
_refine_ls_number_restraints 0
_refine_ls_R_factor_all 0.0588
_refine_ls_R_factor_gt 0.0588
_refine_ls_shift/su_max 1.6200
_refine_ls_shift/su_mean 0.1710
_refine_ls_structure_factor_coef F
_refine_ls_weighting_details 'w = 1/[\s^2^(Fo) + 0.00336|Fo|^2^]'
_refine_ls_weighting_scheme calc
_refine_ls_wR_factor_gt 0.0855
_refine_ls_wR_factor_ref 0.0855
_reflns_number_gt 1284
_reflns_number_total 2648
_reflns_threshold_expression >2.0sigma(I)
_cod_data_source_file ic025763xsi20020924_063306_1.cif
_cod_data_source_block '[1a](BF4)'
_cod_depositor_comments
;
The following automatic conversions were performed:
'_reflns_observed_expression' tag replaced with
'_reflns_threshold_expression' tag as specified in the replacement
file
'cod-tools/trunk/perl-scripts/inputs/replacement_tags.lst'.

'_atom_site_calc_flags'
tag replaced with '_atom_site_calc_flag' tag as specified in the
replacement file
'cod-tools/trunk/perl-scripts/inputs/replacement_tags.lst'.

'_atom_type_scat_imag'
tag replaced with '_atom_type_scat_dispersion_imag' tag as specified
in the replacement file
'cod-tools/trunk/perl-scripts/inputs/replacement_tags.lst'.

Automatic conversion script
Id: cif_correct_tags 3137 2015-03-23 15:08:43Z antanas 
;
_cod_original_cell_volume 2294(1)
_cod_original_sg_symbol_H-M 'P b c n '
_cod_original_formula_sum 'C24 H24 B F4 Fe4 '
_cod_database_code 4319025

loop_
_symmetry_equiv_pos_as_xyz
x,y,z
1/2-x,1/2-y,1/2+z
1/2+x,1/2-y,-z
-x,y,1/2-z
-x,-y,-z
1/2+x,1/2+y,1/2-z
1/2-x,1/2+y,z
x,-y,1/2+z

loop_
_atom_site_label
_atom_site_type_symbol
_atom_site_fract_x
_atom_site_fract_y
_atom_site_fract_z
_atom_site_U_iso_or_equiv
_atom_site_adp_type
_atom_site_occupancy
_atom_site_calc_flag
_atom_site_refinement_flags
_atom_site_disorder_assembly
_atom_site_disorder_group
Fe1 Fe 0.0463(1) 0.30327(8) 0.1556(1) 0.0517(4) Uani 1.00 d . . .
Fe2 Fe 0.0951(1) 0.16218(8) 0.2100(1) 0.0457(4) Uani 1.00 d . . .
F1 F 1.074(1) 0.222(1) 0.737(2) 0.32(1) Uani 1.00 d . . .
F2 F 0.988(2) 0.1344(9) 0.6618(9) 0.248(8) Uani 1.00 d . . .
C1 C 0.1047(7) 0.2639(6) 0.3025(8) 0.047(2) Uani 1.00 d . . .
C2 C -0.0400(7) 0.2016(5) 0.1383(8) 0.044(2) Uani 1.00 d . . .
C3 C 0.040(2) 0.352(1) -0.013(1) 0.099(6) Uani 1.00 d . . .
C4 C 0.144(2) 0.325(1) 0.010(2) 0.115(6) Uani 1.00 d . . .
C5 C 0.187(1) 0.365(2) 0.105(2) 0.161(10) Uani 1.00 d . . .
C6 C 0.100(3) 0.423(1) 0.139(2) 0.18(1) Uani 1.00 d . . .
C7 C 0.009(1) 0.411(1) 0.063(2) 0.137(8) Uani 1.00 d . . .
C8 C 0.159(2) 0.099(2) 0.070(2) 0.16(1) Uani 1.00 d . . .
C9 C 0.237(2) 0.138(1) 0.115(2) 0.109(6) Uani 1.00 d . . .
C10 C 0.256(1) 0.116(1) 0.224(2) 0.127(7) Uani 1.00 d . . .
C11 C 0.178(3) 0.054(2) 0.249(2) 0.17(1) Uani 1.00 d . . .
C12 C 0.118(1) 0.047(1) 0.152(4) 0.149(10) Uani 1.00 d . . .
B1 B 1.0000 0.175(1) 0.7500 0.083(7) Uani 1.00 d S . .
H1 H 0.171(9) 0.304(6) 0.344(8) 0.06(3) Uiso 1.00 calc . . .
H2 H -0.074(8) 0.189(6) 0.062(10) 0.03(3) Uiso 1.00 calc . . .
H3 H -0.0069 0.3315 -0.0729 0.1184 Uiso 1.00 calc . . .
H4 H 0.1826 0.2838 -0.0327 0.1385 Uiso 1.00 calc . . .
H5 H 0.2603 0.3605 0.1360 0.1930 Uiso 1.00 calc . . .
H6 H 0.1044 0.4630 0.1978 0.2167 Uiso 1.00 calc . . .
H7 H -0.0596 0.4390 0.0639 0.1649 Uiso 1.00 calc . . .
H8 H 0.1343 0.1035 -0.0075 0.1927 Uiso 1.00 calc . . .
H9 H 0.2791 0.1787 0.0756 0.1313 Uiso 1.00 calc . . .
H10 H 0.3142 0.1347 0.2733 0.1524 Uiso 1.00 calc . . .
H11 H 0.1724 0.0222 0.3168 0.2042 Uiso 1.00 calc . . .
H12 H 0.0604 0.0081 0.1397 0.1788 Uiso 1.00 calc . . .
Fe1* Fe -0.0463(1) 0.30327(8) 0.3444(1) 0.0517(4) Uani 1.00 d . . .
C1* C -0.1047(7) 0.2639(6) 0.1975(8) 0.047(2) Uani 1.00 d . . .
Fe2* Fe -0.0951(1) 0.16218(8) 0.2900(1) 0.0457(4) Uani 1.00 d . . .
C2* C 0.0400(7) 0.2016(5) 0.3617(8) 0.044(2) Uani 1.00 d . . .
F1* F 0.926(1) 0.222(1) 0.763(2) 0.32(1) Uani 1.00 d . . .
F2* F 1.012(2) 0.1344(9) 0.8382(9) 0.248(8) Uani 1.00 d . . .
C3* C -0.040(2) 0.352(1) 0.513(1) 0.099(6) Uani 1.00 d . . .
C4* C -0.144(2) 0.325(1) 0.490(2) 0.115(6) Uani 1.00 d . . .
C5* C -0.187(1) 0.365(2) 0.395(2) 0.161(10) Uani 1.00 d . . .
C6* C -0.100(3) 0.423(1) 0.361(2) 0.18(1) Uani 1.00 d . . .
C7* C -0.009(1) 0.411(1) 0.437(2) 0.137(8) Uani 1.00 d . . .
H1* H -0.171(9) 0.304(6) 0.156(8) 0.06(3) Uiso 1.00 calc . . .
C8* C -0.159(2) 0.099(2) 0.430(2) 0.16(1) Uani 1.00 d . . .
C9* C -0.237(2) 0.138(1) 0.385(2) 0.109(6) Uani 1.00 d . . .
C10* C -0.256(1) 0.116(1) 0.276(2) 0.127(7) Uani 1.00 d . . .
C11* C -0.178(3) 0.054(2) 0.251(2) 0.17(1) Uani 1.00 d . . .
C12* C -0.118(1) 0.047(1) 0.348(4) 0.149(10) Uani 1.00 d . . .
H2* H 0.074(8) 0.189(6) 0.438(10) 0.03(3) Uiso 1.00 calc . . .
H3* H 0.0069 0.3315 0.5729 0.1184 Uiso 1.00 calc . . .
H4* H -0.1826 0.2838 0.5327 0.1385 Uiso 1.00 calc . . .
H5* H -0.2603 0.3605 0.3640 0.1930 Uiso 1.00 calc . . .
H6* H -0.1044 0.4630 0.3022 0.2167 Uiso 1.00 calc . . .
H7* H 0.0596 0.4390 0.4361 0.1649 Uiso 1.00 calc . . .
H8* H -0.1343 0.1035 0.5075 0.1927 Uiso 1.00 calc . . .
H9* H -0.2791 0.1787 0.4244 0.1313 Uiso 1.00 calc . . .
H10* H -0.3142 0.1347 0.2267 0.1524 Uiso 1.00 calc . . .
H11* H -0.1724 0.0222 0.1832 0.2042 Uiso 1.00 calc . . .
H12* H -0.0604 0.0081 0.3603 0.1788 Uiso 1.00 calc . . .

loop_
_atom_site_aniso_label
_atom_site_aniso_U_11
_atom_site_aniso_U_22
_atom_site_aniso_U_33
_atom_site_aniso_U_12
_atom_site_aniso_U_13
_atom_site_aniso_U_23
Fe1 0.0494(8) 0.0500(8) 0.0558(8) -0.0171(6) -0.0090(7) 0.0109(7)
Fe2 0.0392(7) 0.0449(7) 0.0530(7) 0.0017(6) 0.0023(6) -0.0123(6)
F1 0.31(2) 0.35(3) 0.30(2) -0.19(2) 0.06(2) -0.03(3)
F2 0.49(3) 0.14(1) 0.113(8) 0.07(2) -0.12(1) -0.007(8)
C1 0.036(4) 0.045(5) 0.059(5) 0.007(4) -0.013(4) -0.009(4)
C2 0.047(5) 0.045(5) 0.041(5) -0.002(4) -0.010(4) -0.002(4)
C3 0.12(1) 0.09(1) 0.09(1) -0.029(10) 0.010(10) 0.032(8)
C4 0.087(10) 0.14(2) 0.12(1) 0.00(1) 0.04(1) 0.07(1)
C5 0.08(1) 0.22(3) 0.19(2) -0.08(1) -0.06(1) 0.14(2)
C6 0.29(3) 0.11(2) 0.14(2) -0.15(2) -0.09(2) 0.07(1)
C7 0.10(1) 0.11(1) 0.20(2) -0.01(1) 0.00(1) 0.11(2)
C8 0.11(2) 0.26(3) 0.10(1) 0.10(2) -0.04(1) -0.12(2)
C9 0.08(1) 0.12(1) 0.12(1) 0.034(10) 0.04(1) 0.00(1)
C10 0.067(9) 0.15(2) 0.17(2) 0.054(9) -0.05(1) -0.11(2)
C11 0.21(2) 0.19(2) 0.11(1) 0.18(2) 0.05(2) 0.03(2)
C12 0.08(1) 0.07(1) 0.30(4) 0.006(8) 0.01(2) -0.06(2)
B1 0.09(2) 0.07(1) 0.09(2) 0.0000 -0.03(1) 0.0000
Fe1* 0.0494(8) 0.0500(8) 0.0558(8) 0.0171(6) -0.0090(7) -0.0109(7)
C1* 0.036(4) 0.045(5) 0.059(5) -0.007(4) -0.013(4) 0.009(4)
Fe2* 0.0392(7) 0.0449(7) 0.0530(7) -0.0017(6) 0.0023(6) 0.0123(6)
C2* 0.047(5) 0.045(5) 0.041(5) 0.002(4) -0.010(4) 0.002(4)
F1* 0.31(2) 0.35(3) 0.30(2) 0.19(2) 0.06(2) 0.03(3)
F2* 0.49(3) 0.14(1) 0.113(8) -0.07(2) -0.12(1) 0.007(8)
C3* 0.12(1) 0.09(1) 0.09(1) 0.029(10) 0.010(10) -0.032(8)
C4* 0.087(10) 0.14(2) 0.12(1) 0.00(1) 0.04(1) -0.07(1)
C5* 0.08(1) 0.22(3) 0.19(2) 0.08(1) -0.06(1) -0.14(2)
C6* 0.29(3) 0.11(2) 0.14(2) 0.15(2) -0.09(2) -0.07(1)
C7* 0.10(1) 0.11(1) 0.20(2) 0.01(1) 0.00(1) -0.11(2)
C8* 0.11(2) 0.26(3) 0.10(1) -0.10(2) -0.04(1) 0.12(2)
C9* 0.08(1) 0.12(1) 0.12(1) -0.034(10) 0.04(1) 0.00(1)
C10* 0.067(9) 0.15(2) 0.17(2) -0.054(9) -0.05(1) 0.11(2)
C11* 0.21(2) 0.19(2) 0.11(1) -0.18(2) 0.05(2) -0.03(2)
C12* 0.08(1) 0.07(1) 0.30(4) -0.006(8) 0.01(2) 0.06(2)

loop_
_atom_type_symbol
_atom_type_description
_atom_type_scat_dispersion_real
_atom_type_scat_dispersion_imag
_atom_type_scat_source
C C 0.003 0.002
;International Tables for Crystallography
(1992, Vol. C, Tables 4.2.6.8 and 6.1.1.1)
;
H H 0.000 0.000
;International Tables for Crystallography
(1992, Vol. C, Table 6.1.1.2)
;
Fe Fe 0.346 0.844
;International Tables for Crystallography
(1992, Vol. C, Tables 4.2.6.8 and 6.1.1.1)
;
B B 0.001 0.001
;International Tables for Crystallography
(1992, Vol. C, Tables 4.2.6.8 and 6.1.1.1)
;
F F 0.017 0.010
;International Tables for Crystallography
(1992, Vol. C, Tables 4.2.6.8 and 6.1.1.1)
;

loop_
_geom_angle_atom_site_label_1
_geom_angle_atom_site_label_2
_geom_angle_atom_site_label_3
_geom_angle
_geom_angle_site_symmetry_1
_geom_angle_site_symmetry_2
_geom_angle_site_symmetry_3
_geom_angle_publ_flag
FE1 FE1 FE2 82.96(5) 4_555 1_555 1_555 yes
FE1 FE1 C1 51.7(3) 4_555 1_555 1_555 yes
FE1 FE1 C1 50.9(3) 4_555 1_555 4_555 yes
FE1 FE1 C2 81.7(3) 4_555 1_555 1_555 yes
FE1 FE1 C3 144.1(6) 4_555 1_555 1_555 yes
FE1 FE1 C4 167.6(6) 4_555 1_555 1_555 yes
FE1 FE1 C5 128.7(9) 4_555 1_555 1_555 yes
FE1 FE1 C6 102.9(8) 4_555 1_555 1_555 yes
FE1 FE1 C7 111.2(7) 4_555 1_555 1_555 yes
FE2 FE1 C1 51.9(3) 1_555 1_555 1_555 yes
FE2 FE1 C1 81.1(3) 1_555 1_555 4_555 yes
FE2 FE1 C2 49.9(3) 1_555 1_555 1_555 yes
FE2 FE1 C3 126.7(6) 1_555 1_555 1_555 yes
FE2 FE1 C4 103.4(5) 1_555 1_555 1_555 yes
FE2 FE1 C5 110.1(8) 1_555 1_555 1_555 yes
FE2 FE1 C6 147.1(10) 1_555 1_555 1_555 yes
FE2 FE1 C7 164.2(8) 1_555 1_555 1_555 yes
C1 FE1 C1 90.1(4) 1_555 1_555 4_555 yes
C1 FE1 C2 89.8(4) 1_555 1_555 1_555 yes
C1 FE1 C3 161.2(6) 1_555 1_555 1_555 yes
C1 FE1 C4 124.3(7) 1_555 1_555 1_555 yes
C1 FE1 C5 97.0(6) 1_555 1_555 1_555 yes
C1 FE1 C6 106.6(6) 1_555 1_555 1_555 yes
C1 FE1 C7 142.8(8) 1_555 1_555 1_555 yes
C1 FE1 C2 43.2(4) 4_555 1_555 1_555 yes
C1 FE1 C3 108.4(6) 4_555 1_555 1_555 yes
C1 FE1 C4 140.0(7) 4_555 1_555 1_555 yes
C1 FE1 C5 168.8(8) 4_555 1_555 1_555 yes
C1 FE1 C6 127(1) 4_555 1_555 1_555 yes
C1 FE1 C7 102.0(5) 4_555 1_555 1_555 yes
C2 FE1 C3 101.7(5) 1_555 1_555 1_555 yes
C2 FE1 C4 110.6(7) 1_555 1_555 1_555 yes
C2 FE1 C5 144(1) 1_555 1_555 1_555 yes
C2 FE1 C6 162.2(8) 1_555 1_555 1_555 yes
C2 FE1 C7 123.0(7) 1_555 1_555 1_555 yes
C3 FE1 C4 37.6(6) 1_555 1_555 1_555 yes
C3 FE1 C5 65.1(7) 1_555 1_555 1_555 yes
C3 FE1 C6 64.5(7) 1_555 1_555 1_555 yes
C3 FE1 C7 37.5(7) 1_555 1_555 1_555 yes
C4 FE1 C5 39.2(8) 1_555 1_555 1_555 yes
C4 FE1 C6 66.0(10) 1_555 1_555 1_555 yes
C4 FE1 C7 64.2(7) 1_555 1_555 1_555 yes
C5 FE1 C6 41.6(10) 1_555 1_555 1_555 yes
C5 FE1 C7 67.2(7) 1_555 1_555 1_555 yes
C6 FE1 C7 39.3(7) 1_555 1_555 1_555 yes
FE1 FE2 FE2 83.05(5) 1_555 1_555 4_555 yes
FE1 FE2 C1 50.6(3) 1_555 1_555 1_555 yes
FE1 FE2 C2 51.5(3) 1_555 1_555 1_555 yes
FE1 FE2 C2 81.0(3) 1_555 1_555 4_555 yes
FE1 FE2 C8 110.6(9) 1_555 1_555 1_555 yes
FE1 FE2 C9 103.6(5) 1_555 1_555 1_555 yes
FE1 FE2 C10 125.7(9) 1_555 1_555 1_555 yes
FE1 FE2 C11 165(1) 1_555 1_555 1_555 yes
FE1 FE2 C12 145(1) 1_555 1_555 1_555 yes
FE2 FE2 C1 81.3(3) 4_555 1_555 1_555 yes
FE2 FE2 C2 52.4(3) 4_555 1_555 1_555 yes
FE2 FE2 C2 50.1(3) 4_555 1_555 4_555 yes
FE2 FE2 C8 129.7(9) 4_555 1_555 1_555 yes
FE2 FE2 C9 164.6(7) 4_555 1_555 1_555 yes
FE2 FE2 C10 145.7(10) 4_555 1_555 1_555 yes
FE2 FE2 C11 111.0(9) 4_555 1_555 1_555 yes
FE2 FE2 C12 104.6(6) 4_555 1_555 1_555 yes
C1 FE2 C2 90.0(3) 1_555 1_555 1_555 yes
C1 FE2 C2 42.9(4) 1_555 1_555 4_555 yes
C1 FE2 C8 145(1) 1_555 1_555 1_555 yes
C1 FE2 C9 113.8(7) 1_555 1_555 1_555 yes
C1 FE2 C10 102.2(5) 1_555 1_555 1_555 yes
C1 FE2 C11 124(1) 1_555 1_555 1_555 yes
C1 FE2 C12 162(1) 1_555 1_555 1_555 yes
C2 FE2 C2 89.8(4) 1_555 1_555 4_555 yes
C2 FE2 C8 97.8(6) 1_555 1_555 1_555 yes
C2 FE2 C9 121.3(8) 1_555 1_555 1_555 yes
C2 FE2 C10 159.0(8) 1_555 1_555 1_555 yes
C2 FE2 C11 141(1) 1_555 1_555 1_555 yes
C2 FE2 C12 106.5(9) 1_555 1_555 1_555 yes
C2 FE2 C8 168.3(10) 4_555 1_555 1_555 yes
C2 FE2 C9 144.0(8) 4_555 1_555 1_555 yes
C2 FE2 C10 110.7(7) 4_555 1_555 1_555 yes
C2 FE2 C11 104.0(6) 4_555 1_555 1_555 yes
C2 FE2 C12 130(1) 4_555 1_555 1_555 yes
C8 FE2 C9 35.0(7) 1_555 1_555 1_555 yes
C8 FE2 C10 62.6(7) 1_555 1_555 1_555 yes
C8 FE2 C11 64.6(9) 1_555 1_555 1_555 yes
C8 FE2 C12 39.1(9) 1_555 1_555 1_555 yes
C9 FE2 C10 38.0(8) 1_555 1_555 1_555 yes
C9 FE2 C11 64.0(8) 1_555 1_555 1_555 yes
C9 FE2 C12 62.0(8) 1_555 1_555 1_555 yes
C10 FE2 C11 39.4(9) 1_555 1_555 1_555 yes
C10 FE2 C12 63.8(7) 1_555 1_555 1_555 yes
C11 FE2 C12 38.0(8) 1_555 1_555 1_555 yes
FE1 C1 FE1 77.4(3) 1_555 1_555 4_555 yes
FE1 C1 FE2 77.5(3) 1_555 1_555 1_555 yes
FE1 C1 C2 117.1(6) 1_555 1_555 4_555 yes
FE1 C1 H1 115(4) 1_555 1_555 1_555 no
FE1 C1 FE2 110.8(4) 4_555 1_555 1_555 yes
FE1 C1 C2 68.1(5) 4_555 1_555 4_555 yes
FE1 C1 H1 110(4) 4_555 1_555 1_555 no
FE2 C1 C2 68.7(5) 1_555 1_555 4_555 yes
FE2 C1 H1 138(4) 1_555 1_555 1_555 no
C2 C1 H1 125(4) 4_555 1_555 1_555 no
FE1 C2 FE2 78.6(3) 1_555 1_555 1_555 yes
FE1 C2 FE2 111.0(4) 1_555 1_555 4_555 yes
FE1 C2 C1 68.6(5) 1_555 1_555 4_555 yes
FE1 C2 H2 118(5) 1_555 1_555 1_555 no
FE2 C2 FE2 77.6(3) 1_555 1_555 4_555 yes
FE2 C2 C1 118.4(6) 1_555 1_555 4_555 yes
FE2 C2 H2 130(5) 1_555 1_555 1_555 no
FE2 C2 C1 68.5(5) 4_555 1_555 4_555 yes
FE2 C2 H2 126(5) 4_555 1_555 1_555 no
C1 C2 H2 110(5) 4_555 1_555 1_555 no
FE1 C3 C4 70.1(9) 1_555 1_555 1_555 yes
FE1 C3 C7 70.9(9) 1_555 1_555 1_555 yes
FE1 C3 H3 124(1) 1_555 1_555 1_555 no
C4 C3 C7 110(1) 1_555 1_555 1_555 yes
C4 C3 H3 124(2) 1_555 1_555 1_555 no
C7 C3 H3 124(2) 1_555 1_555 1_555 no
FE1 C4 C3 72.3(9) 1_555 1_555 1_555 yes
FE1 C4 C5 69.0(10) 1_555 1_555 1_555 yes
FE1 C4 H4 124(1) 1_555 1_555 1_555 no
C3 C4 C5 109(1) 1_555 1_555 1_555 yes
C3 C4 H4 125(2) 1_555 1_555 1_555 no
C5 C4 H4 125(2) 1_555 1_555 1_555 no
FE1 C5 C4 71.9(9) 1_555 1_555 1_555 yes
FE1 C5 C6 70.2(9) 1_555 1_555 1_555 yes
FE1 C5 H5 127(1) 1_555 1_555 1_555 no
C4 C5 C6 105(1) 1_555 1_555 1_555 yes
C4 C5 H5 126(3) 1_555 1_555 1_555 no
C6 C5 H5 127(3) 1_555 1_555 1_555 no
FE1 C6 C5 68(1) 1_555 1_555 1_555 yes
FE1 C6 C7 71.5(8) 1_555 1_555 1_555 yes
FE1 C6 H6 126(1) 1_555 1_555 1_555 no
C5 C6 C7 106(2) 1_555 1_555 1_555 yes
C5 C6 H6 127(3) 1_555 1_555 1_555 no
C7 C6 H6 126(4) 1_555 1_555 1_555 no
FE1 C7 C3 71.6(9) 1_555 1_555 1_555 yes
FE1 C7 C6 69.2(9) 1_555 1_555 1_555 yes
FE1 C7 H7 125(1) 1_555 1_555 1_555 no
C3 C7 C6 108(2) 1_555 1_555 1_555 yes
C3 C7 H7 125(2) 1_555 1_555 1_555 no
C6 C7 H7 126(3) 1_555 1_555 1_555 no
FE2 C8 C9 72.1(9) 1_555 1_555 1_555 yes
FE2 C8 C12 68(1) 1_555 1_555 1_555 yes
FE2 C8 H8 126(1) 1_555 1_555 1_555 no
C9 C8 C12 107(1) 1_555 1_555 1_555 yes
C9 C8 H8 125(4) 1_555 1_555 1_555 no
C12 C8 H8 126(3) 1_555 1_555 1_555 no
FE2 C9 C8 72.9(10) 1_555 1_555 1_555 yes
FE2 C9 C10 71.6(9) 1_555 1_555 1_555 yes
FE2 C9 H9 123(1) 1_555 1_555 1_555 no
C8 C9 C10 112(2) 1_555 1_555 1_555 yes
C8 C9 H9 124(3) 1_555 1_555 1_555 no
C10 C9 H9 123(3) 1_555 1_555 1_555 no
FE2 C10 C9 70.5(8) 1_555 1_555 1_555 yes
FE2 C10 C11 70.5(8) 1_555 1_555 1_555 yes
FE2 C10 H10 127(1) 1_555 1_555 1_555 no
C9 C10 C11 106(1) 1_555 1_555 1_555 yes
C9 C10 H10 128(3) 1_555 1_555 1_555 no
C11 C10 H10 125(3) 1_555 1_555 1_555 no
FE2 C11 C10 70(1) 1_555 1_555 1_555 yes
FE2 C11 C12 68.8(10) 1_555 1_555 1_555 yes
FE2 C11 H11 127(1) 1_555 1_555 1_555 no
C10 C11 C12 104(1) 1_555 1_555 1_555 yes
C10 C11 H11 128(4) 1_555 1_555 1_555 no
C12 C11 H11 126(4) 1_555 1_555 1_555 no
FE2 C12 C8 72(1) 1_555 1_555 1_555 yes
FE2 C12 C11 73(1) 1_555 1_555 1_555 yes
FE2 C12 H12 124(1) 1_555 1_555 1_555 no
C8 C12 C11 109(2) 1_555 1_555 1_555 yes
C8 C12 H12 124(4) 1_555 1_555 1_555 no
C11 C12 H12 125(4) 1_555 1_555 1_555 no
F1 B1 F1 98(2) 1_555 1_555 4_756 yes
F1 B1 F2 109(1) 1_555 1_555 1_555 yes
F1 B1 F2 111(1) 1_555 1_555 4_756 yes
F1 B1 F2 111(1) 4_756 1_555 1_555 yes
F1 B1 F2 109(1) 4_756 1_555 4_756 yes
F2 B1 F2 114(2) 1_555 1_555 4_756 yes

loop_
_geom_bond_atom_site_label_1
_geom_bond_atom_site_label_2
_geom_bond_distance
_geom_bond_site_symmetry_1
_geom_bond_site_symmetry_2
_geom_bond_publ_flag
FE1 FE1 2.465(3) 1_555 4_555 yes
FE1 FE2 2.475(2) 1_555 1_555 yes
FE1 C1 1.959(9) 1_555 1_555 yes
FE1 C1 1.982(9) 1_555 4_555 yes
FE1 C2 1.975(9) 1_555 1_555 yes
FE1 C3 2.12(1) 1_555 1_555 yes
FE1 C4 2.10(1) 1_555 1_555 yes
FE1 C5 2.06(1) 1_555 1_555 yes
FE1 C6 2.08(1) 1_555 1_555 yes
FE1 C7 2.11(1) 1_555 1_555 yes
FE2 FE2 2.461(3) 1_555 4_555 yes
FE2 C1 1.993(9) 1_555 1_555 yes
FE2 C2 1.932(9) 1_555 1_555 yes
FE2 C2 1.996(9) 1_555 4_555 yes
FE2 C8 2.08(1) 1_555 1_555 yes
FE2 C9 2.07(1) 1_555 1_555 yes
FE2 C10 2.09(1) 1_555 1_555 yes
FE2 C11 2.09(2) 1_555 1_555 yes
FE2 C12 2.04(2) 1_555 1_555 yes
F1 B1 1.19(2) 1_555 1_555 yes
F2 B1 1.23(2) 1_555 1_555 yes
C1 C2 1.46(1) 1_555 4_555 yes
C3 C4 1.36(2) 1_555 1_555 yes
C3 C7 1.36(3) 1_555 1_555 yes
C4 C5 1.39(3) 1_555 1_555 yes
C5 C6 1.47(4) 1_555 1_555 yes
C6 C7 1.41(3) 1_555 1_555 yes
C8 C9 1.25(2) 1_555 1_555 yes
C8 C12 1.38(3) 1_555 1_555 yes
C9 C10 1.35(3) 1_555 1_555 yes
C10 C11 1.41(3) 1_555 1_555 yes
C11 C12 1.35(3) 1_555 1_555 yes

loop_
_geom_contact_atom_site_label_1
_geom_contact_atom_site_label_2
_geom_contact_distance
_geom_contact_site_symmetry_1
_geom_contact_site_symmetry_2
_geom_contact_publ_flag
F1 C10 3.36(3) 1_555 2_655 ?
F1 C9 3.53(3) 1_555 2_655 ?
F1 C5 3.55(3) 1_555 2_655 ?
F2 C8 3.28(2) 1_555 4_655 ?
F2 C12 3.36(2) 1_555 8_655 ?
C7 C7 3.30(3) 1_555 5_565 ?
